data_4304497
loop_
_publ_author_name
'Paz Vaqueiro'

_publ_contact_author_address
;
Department of Chemistry
Heriot Watt University
Edinburgh EH14 4AS

;
_publ_contact_author_email chepv@hw.ac.uk
_publ_contact_author_name 'Paz Vaqueiro'
_publ_section_title
;
A Three-Dimensional Open-Framework Indium Selenide: [C7H10N][In9Se14]
;
_journal_name_full 'Inorganic Chemistry'
_journal_page_first 20
_journal_page_last 22
_journal_paper_doi 10.1021/ic701995p
_journal_volume 47
_journal_year 2008
_chemical_formula_moiety 'In9 Se14'
_chemical_formula_sum 'In9 Se14'
_chemical_formula_weight 2138.82
_space_group_IT_number 176
_symmetry_cell_setting hexagonal
_symmetry_space_group_name_Hall '-P 6c'
_symmetry_space_group_name_H-M 'P 63/m'
_atom_sites_solution_hydrogens none
_atom_sites_solution_primary direct
_audit_creation_date 06-12-13
_audit_creation_method CRYSTALS_ver_12.51
_cell_angle_alpha 90
_cell_angle_beta 90
_cell_angle_gamma 120
_cell_formula_units_Z 2
_cell_length_a 12.8786(6)
_cell_length_b 12.8786(6)
_cell_length_c 11.7792(12)
_cell_measurement_reflns_used 0
_cell_measurement_temperature 100
_cell_measurement_theta_max 0
_cell_measurement_theta_min 0
_cell_volume 1691.9(2)
_computing_cell_refinement
; 
 Bruker X8 Apex 2 software 
;
_computing_data_collection
; 
 Bruker X8 Apex 2 software 
;
_computing_data_reduction
; 
 Bruker X8 Apex 2 software 
;
_computing_molecular_graphics 'CAMERON (Watkin et al., 1996)'
_computing_publication_material 'CRYSTALS (Betteridge et al., 2003)'
_computing_structure_refinement 'CRYSTALS (Betteridge et al., 2003)'
_computing_structure_solution 'SIR92 (Altomare et al., 1994)'
_diffrn_ambient_temperature 100
_diffrn_measured_fraction_theta_full 0.997
_diffrn_measured_fraction_theta_max 0.997
_diffrn_measurement_device_type
; 
Bruker X8 Apex 2
;
_diffrn_measurement_method \w/2\q
_diffrn_radiation_monochromator graphite
_diffrn_radiation_type 'Mo K\a'
_diffrn_radiation_wavelength 0.71073
_diffrn_reflns_av_R_equivalents 0.039
_diffrn_reflns_limit_h_max 17
_diffrn_reflns_limit_h_min -17
_diffrn_reflns_limit_k_max 17
_diffrn_reflns_limit_k_min -17
_diffrn_reflns_limit_l_max 15
_diffrn_reflns_limit_l_min -15
_diffrn_reflns_number 43944
_diffrn_reflns_theta_full 28.253
_diffrn_reflns_theta_max 28.253
_diffrn_reflns_theta_min 1.826
_diffrn_standards_number 0
_exptl_absorpt_coefficient_mu 21.066
_exptl_absorpt_correction_T_max 0.431
_exptl_absorpt_correction_T_min 0.246
_exptl_absorpt_correction_type multi-scan
_exptl_absorpt_process_details 'Bruker SADABS'
_exptl_crystal_colour red
_exptl_crystal_density_diffrn 4.198
_exptl_crystal_description needle
_exptl_crystal_F_000 1834.000
_exptl_crystal_size_max 0.2
_exptl_crystal_size_mid 0.04
_exptl_crystal_size_min 0.04
_refine_diff_density_max 0.70
_refine_diff_density_min -1.12
_refine_ls_extinction_method None
_refine_ls_goodness_of_fit_ref 0.9867
_refine_ls_hydrogen_treatment none
_refine_ls_matrix_type full
_refine_ls_number_parameters 40
_refine_ls_number_reflns 958
_refine_ls_number_restraints 0
_refine_ls_R_factor_all 0.0316
_refine_ls_R_factor_gt 0.0202
_refine_ls_shift/su_max 0.000605
_refine_ls_structure_factor_coef F
_refine_ls_weighting_details
;
 Method, part 1, Chebychev polynomial, (Watkin, 1994, Prince, 1982) 
 [weight] = 1.0/[A~0~*T~0~(x)+A~1~*T~1~(x) ... +A~n-1~]*T~n-1~(x)] 
 where A~i~ are the Chebychev coefficients listed below and x= Fcalc/Fmax 
 Method = Robust Weighting (Prince, 1982) 
 W = [weight] * [1-(deltaF/6*sigmaF)^2^]^2^ 
 A~i~ are: 
 0.725 0.117 0.479 
;
_refine_ls_weighting_scheme calc
_refine_ls_wR_factor_all 0.0270
_refine_ls_wR_factor_gt 0.0223
_refine_ls_wR_factor_ref 0.0223
_reflns_limit_h_max 0
_reflns_limit_h_min -14
_reflns_limit_k_max 17
_reflns_limit_k_min 0
_reflns_limit_l_max 15
_reflns_limit_l_min 0
_reflns_number_gt 958
_reflns_number_total 1470
_reflns_threshold_expression I>3.00u(I)
_oxford_diffrn_Wilson_B_factor 0.44
_oxford_diffrn_Wilson_scale 125.42
_oxford_refine_ls_scale 0.09963(16)
_oxford_structure_analysis_title 'x81360 in P6(3)/m'
_cod_data_source_file ic701995p-file008.cif
_cod_data_source_block CRYSTALS_cif
_cod_depositor_comments
;
The following automatic conversions were performed:
'_symmetry_cell_setting' value 'Hexagonal' changed to 'hexagonal'
according to '/home/saulius/struct/CIF-dictionaries/cif_core.dic'
dictionary named 'cif_core.dic' version 2.4.1 from 2010-06-29.

Automatic conversion script
Id: cif_fix_enum 1527 2010-12-29 10:47:43Z saulius 
;
_cod_original_sg_symbol_H-M 'P 63/m '
_cod_database_code 4304497

loop_
_symmetry_equiv_pos_as_xyz
x,y,z
-x,-y,-z
x-y,x,z+1/2
-x+y,-x,-z+1/2
-y,x-y,z
y,-x+y,-z
-x,-y,z+1/2
x,y,-z+1/2
-x+y,-x,z
x-y,x,-z
y,-x+y,z+1/2
-y,x-y,-z+1/2

loop_
_atom_site_label
_atom_site_type_symbol
_atom_site_fract_x
_atom_site_fract_y
_atom_site_fract_z
_atom_site_U_iso_or_equiv
_atom_site_occupancy
_atom_site_adp_type
_atom_site_refinement_flags_posn
_atom_site_refinement_flags_adp
_atom_site_refinement_flags_occupancy
_atom_site_disorder_assembly
_atom_site_disorder_group
_atom_site_attached_hydrogens
In1 In 0.87104(3) 0.40133(4) 0.41777(3) 0.0099 1.0000 Uani . . . . . .
In2 In 1.14499(5) 0.64505(5) 0.2500 0.0084 1.0000 Uani S T . . . .
Se3 Se 0.6667 0.3333 0.52224(7) 0.0071 1.0000 Uani S T . . . .
Se4 Se 1.00456(5) 0.63378(5) 0.42155(4) 0.0087 1.0000 Uani . . . . . .
Se5 Se 1.30678(7) 0.86301(7) 0.2500 0.0095 1.0000 Uani S T . . . .
Se6 Se 0.81413(7) 0.25999(7) 0.2500 0.0093 1.0000 Uani S T . . . .

loop_
_atom_site_aniso_label
_atom_site_aniso_U_11
_atom_site_aniso_U_22
_atom_site_aniso_U_33
_atom_site_aniso_U_23
_atom_site_aniso_U_13
_atom_site_aniso_U_12
In1 0.00806(18) 0.00945(18) 0.00942(16) -0.00075(14) -0.00005(13) 0.00240(15)
In2 0.0078(2) 0.0072(2) 0.0094(2) 0.0000 0.0000 0.0030(2)
Se3 0.0073(2) 0.0073(2) 0.0068(4) 0.0000 0.0000 0.00366(12)
Se4 0.0082(2) 0.0088(2) 0.0098(2) -0.00013(19) 0.0005(2) 0.0047(2)
Se5 0.0081(3) 0.0070(3) 0.0127(3) 0.0000 0.0000 0.0033(3)
Se6 0.0093(3) 0.0091(4) 0.0081(3) 0.0000 0.0000 0.0034(3)

loop_
_atom_type_symbol
_atom_type_scat_dispersion_real
_atom_type_scat_dispersion_imag
_atom_type_scat_Cromer_Mann_a1
_atom_type_scat_Cromer_Mann_b1
_atom_type_scat_Cromer_Mann_a2
_atom_type_scat_Cromer_Mann_b2
_atom_type_scat_Cromer_Mann_a3
_atom_type_scat_Cromer_Mann_b3
_atom_type_scat_Cromer_Mann_a4
_atom_type_scat_Cromer_Mann_b4
_atom_type_scat_Cromer_Mann_c
_atom_type_scat_source
C 0.0033 0.0016 2.3100 20.8439 1.0200 10.2075 1.5886 0.5687 0.8650 51.6512 0.2156 'International Tables Vol C 4.2.6.8 and 6.1.1.4'
H 0.0000 0.0000 0.4930 10.5109 0.3229 26.1257 0.1402 3.1424 0.0408 57.7998 0.0030 'International Tables Vol C 4.2.6.8 and 6.1.1.4'
N 0.0061 0.0033 12.2126 0.0057 3.1322 9.8933 2.0125 28.9975 1.1663 0.5826 -11.5290 'International Tables Vol C 4.2.6.8 and 6.1.1.4'
Se -0.0929 2.2259 17.0006 2.4098 5.8196 0.2726 3.9731 15.2372 4.3543 43.8163 2.8409 'International Tables Vol C 4.2.6.8 and 6.1.1.4'
In -0.7276 1.3100 19.1624 0.5476 18.5596 6.3776 4.2948 25.8499 2.0396 92.8029 4.9391 'International Tables Vol C 4.2.6.8 and 6.1.1.4'

loop_
_geom_angle_atom_site_label_1
_geom_angle_site_symmetry_1
_geom_angle_atom_site_label_2
_geom_angle_site_symmetry_2
_geom_angle_atom_site_label_3
_geom_angle_site_symmetry_3
_geom_angle
_geom_angle_publ_flag
In1 2_766 In1 . Se4 2_766 46.489(15) yes
In1 2_766 In1 . Se3 5_655 113.74(2) yes
Se4 2_766 In1 . Se3 5_655 101.43(2) yes
In1 2_766 In1 . Se3 . 113.74(2) yes
Se4 2_766 In1 . Se3 . 101.42(2) yes
Se3 5_655 In1 . Se3 . 0.016 yes
In1 2_766 In1 . Se4 . 47.849(15) yes
Se4 2_766 In1 . Se4 . 94.34(2) yes
Se3 5_655 In1 . Se4 . 110.541(18) yes
Se3 . In1 . Se4 . 110.557(18) yes
In1 2_766 In1 . Se6 . 139.89(3) yes
Se4 2_766 In1 . Se6 . 114.53(2) yes
Se3 5_655 In1 . Se6 . 104.13(3) yes
Se3 . In1 . Se6 . 104.12(3) yes
Se4 . In1 . Se6 . 128.83(2) yes
Se4 8_555 In2 . Se5 5_755 105.30(2) yes
Se4 8_555 In2 . Se3 6_666 178.77(2) yes
Se5 5_755 In2 . Se3 6_666 75.904(16) yes
Se4 8_555 In2 . Se3 11_664 81.318(16) yes
Se5 5_755 In2 . Se3 11_664 75.904(16) yes
Se3 6_666 In2 . Se3 11_664 98.81(2) yes
Se4 8_555 In2 . Se3 10_656 178.77(2) yes
Se5 5_755 In2 . Se3 10_656 75.907(16) yes
Se3 6_666 In2 . Se3 10_656 0.010 yes
Se3 11_664 In2 . Se3 10_656 98.81(2) yes
Se4 8_555 In2 . Se3 3_654 81.327(16) yes
Se5 5_755 In2 . Se3 3_654 75.907(16) yes
Se3 6_666 In2 . Se3 3_654 98.81(2) yes
Se3 11_664 In2 . Se3 3_654 0.010 yes
Se3 10_656 In2 . Se3 3_654 98.80(2) yes
Se4 8_555 In2 . In2 5_755 125.139(18) yes
Se5 5_755 In2 . In2 5_755 38.03(2) yes
Se3 6_666 In2 . In2 5_755 55.698(10) yes
Se3 11_664 In2 . In2 5_755 55.698(10) yes
Se3 10_656 In2 . In2 5_755 55.694(10) yes
Se4 8_555 In2 . Se4 . 98.52(3) yes
Se5 5_755 In2 . Se4 . 105.30(2) yes
Se3 6_666 In2 . Se4 . 81.318(16) yes
Se3 11_664 In2 . Se4 . 178.77(2) yes
Se3 10_656 In2 . Se4 . 81.327(16) yes
Se4 8_555 In2 . Se5 . 102.75(2) yes
Se5 5_755 In2 . Se5 . 136.38(4) yes
Se3 6_666 In2 . Se5 . 76.116(16) yes
Se3 11_664 In2 . Se5 . 76.116(16) yes
Se3 10_656 In2 . Se5 . 76.108(16) yes
Se3 3_654 In2 . In2 5_755 55.694(10) yes
Se3 3_654 In2 . Se4 . 178.77(2) yes
In2 5_755 In2 . Se4 . 125.139(18) yes
Se3 3_654 In2 . Se5 . 76.108(16) yes
In2 5_755 In2 . Se5 . 98.35(2) yes
Se4 . In2 . Se5 . 102.75(2) yes
In1 5_655 Se3 . In1 . 99.84(2) yes
In1 5_655 Se3 . In1 9_665 99.84(2) yes
In1 . Se3 . In1 9_665 99.85(2) yes
In1 5_655 Se3 . In2 3_545 121.545(16) yes
In1 . Se3 . In2 3_545 138.437(18) yes
In1 9_665 Se3 . In2 3_545 78.208(14) yes
In1 5_655 Se3 . In2 2_766 138.413(18) yes
In1 . Se3 . In2 2_766 78.205(14) yes
In1 9_665 Se3 . In2 2_766 121.565(16) yes
In2 3_545 Se3 . In2 2_766 68.606(18) yes
In1 5_655 Se3 . In2 6_566 78.192(14) yes
In1 . Se3 . In2 6_566 121.544(16) yes
In1 9_665 Se3 . In2 6_566 138.425(18) yes
In2 3_545 Se3 . In2 6_566 68.601(18) yes
In2 2_766 Se3 . In2 6_566 68.601(18) yes
In2 . Se4 . In1 2_766 95.66(2) yes
In2 . Se4 . In1 . 95.15(2) yes
In1 2_766 Se4 . In1 . 85.66(2) yes
In2 4_775 Se5 . In2 . 103.62(4) yes
In1 8_555 Se6 . In1 . 102.49(3) yes

loop_
_geom_bond_atom_site_label_1
_geom_bond_site_symmetry_1
_geom_bond_atom_site_label_2
_geom_bond_site_symmetry_2
_geom_bond_distance
_geom_bond_publ_flag
In1 . In1 2_766 3.5783(8) yes
In1 . Se4 2_766 2.6605(7) yes
In1 . Se3 5_655 2.6272(6) yes
In1 . Se3 . 2.6274(6) yes
In1 . Se4 . 2.6026(7) yes
In1 . Se6 . 2.5341(6) yes
In2 . Se4 8_555 2.6669(6) yes
In2 . Se5 5_755 2.5424(10) yes
In2 . Se3 6_666 3.5331(8) yes
In2 . Se3 11_664 3.5331(8) yes
In2 . Se3 10_656 3.5335(8) yes
In2 . Se3 3_654 3.5335(8) yes
In2 . In2 5_755 3.9822(10) yes
In2 . Se4 . 2.6669(6) yes
In2 . Se5 . 2.5243(9) yes
